data_4105953
loop_
_publ_author_name
'Ying L. Zhang'
'Jie Zhang'
'Nan Jiang'
'Yan H. Lu'
'Lu Wang'
'Su H. Xu'
'Wei Wang'
'Gao F. Zhang'
'Qiang Xu'
'Hui M. Ge'
'Jing Ma'
'Yong C. Song'
'Ren X. Tan'

_publ_section_title
;
 Immunosuppressive Polyketides from Mantis-Associated Daldinia
 eschscholzii
;
_journal_name_full 'Journal of the American Chemical Society'
_journal_page_first 5931
_journal_page_last 5940
_journal_paper_doi 10.1021/ja110932p
_journal_volume 133
_journal_year 2011
_chemical_formula_sum 'C28 H35 N O3'
_chemical_formula_weight 433.57
_chemical_name_systematic
; 
 ? 
;
_space_group_IT_number 19
_symmetry_cell_setting orthorhombic
_symmetry_space_group_name_Hall 'P 2ac 2ab'
_symmetry_space_group_name_H-M 'P 21 21 21'
_atom_sites_solution_hydrogens geom
_atom_sites_solution_primary direct
_atom_sites_solution_secondary difmap
_audit_creation_method SHELXL-97
_cell_angle_alpha 90.00
_cell_angle_beta 90.00
_cell_angle_gamma 90.00
_cell_formula_units_Z 4
_cell_length_a 8.5620(17)
_cell_length_b 12.833(3)
_cell_length_c 22.116(4)
_cell_measurement_reflns_used 25
_cell_measurement_temperature 293(2)
_cell_measurement_theta_max 12
_cell_measurement_theta_min 9
_cell_volume 2430.0(9)
_computing_structure_refinement 'SHELXL-97 (Sheldrick, 1997)'
_computing_structure_solution 'SHELXS-97 (Sheldrick, 1990)'
_diffrn_ambient_temperature 293(2)
_diffrn_measured_fraction_theta_full 0.999
_diffrn_measured_fraction_theta_max 0.999
_diffrn_measurement_device_type 'Nonius cad4'
_diffrn_measurement_method \w/2\q
_diffrn_radiation_monochromator graphite
_diffrn_radiation_source 'fine-focus sealed tube'
_diffrn_radiation_type MoK\a
_diffrn_radiation_wavelength 0.71073
_diffrn_reflns_av_R_equivalents 0.0327
_diffrn_reflns_av_sigmaI/netI 0.0613
_diffrn_reflns_limit_h_max 10
_diffrn_reflns_limit_h_min 0
_diffrn_reflns_limit_k_max 15
_diffrn_reflns_limit_k_min 0
_diffrn_reflns_limit_l_max 26
_diffrn_reflns_limit_l_min -16
_diffrn_reflns_number 4451
_diffrn_reflns_theta_full 25.28
_diffrn_reflns_theta_max 25.28
_diffrn_reflns_theta_min 1.83
_diffrn_standards_decay_% 1
_diffrn_standards_interval_count 200
_diffrn_standards_interval_time 2h
_diffrn_standards_number 3
_exptl_absorpt_coefficient_mu 0.076
_exptl_absorpt_correction_T_max 0.9925
_exptl_absorpt_correction_T_min 0.9776
_exptl_absorpt_correction_type psi-scan
_exptl_crystal_density_diffrn 1.185
_exptl_crystal_F_000 936
_exptl_crystal_size_max 0.30
_exptl_crystal_size_mid 0.20
_exptl_crystal_size_min 0.10
_refine_diff_density_max 0.204
_refine_diff_density_min -0.238
_refine_diff_density_rms 0.054
_refine_ls_abs_structure_details 'Flack H D (1983), Acta Cryst. A39, 876-881'
_refine_ls_abs_structure_Flack 0(2)
_refine_ls_extinction_method none
_refine_ls_goodness_of_fit_ref 1.013
_refine_ls_hydrogen_treatment constr
_refine_ls_matrix_type full
_refine_ls_number_parameters 289
_refine_ls_number_reflns 4074
_refine_ls_number_restraints 0
_refine_ls_restrained_S_all 1.013
_refine_ls_R_factor_all 0.0934
_refine_ls_R_factor_gt 0.0592
_refine_ls_shift/su_max 0.000
_refine_ls_shift/su_mean 0.000
_refine_ls_structure_factor_coef Fsqd
_refine_ls_weighting_details 'calc w=1/[\s^2^(Fo^2^)+(0.0900P)^2^+0.0000P] where P=(Fo^2^+2Fc^2^)/3'
_refine_ls_weighting_scheme calc
_refine_ls_wR_factor_gt 0.1392
_refine_ls_wR_factor_ref 0.1607
_reflns_number_gt 2888
_reflns_number_total 4074
_reflns_threshold_expression >2sigma(I)
_cod_data_source_file ja110932p_si_005.cif
_cod_data_source_block Compound29
_cod_original_cell_volume 2430.0(8)
_cod_database_code 4105953

loop_
_symmetry_equiv_pos_as_xyz
'x, y, z'
'-x+1/2, -y, z+1/2'
'-x, y+1/2, -z+1/2'
'x+1/2, -y+1/2, -z'

loop_
_atom_site_label
_atom_site_type_symbol
_atom_site_fract_x
_atom_site_fract_y
_atom_site_fract_z
_atom_site_U_iso_or_equiv
_atom_site_adp_type
_atom_site_occupancy
_atom_site_symmetry_multiplicity
_atom_site_calc_flag
_atom_site_refinement_flags
N N 0.5318(3) 0.3826(2) 0.24794(12) 0.0361(7) Uani 1 1 d .
H0A H 0.4867 0.3772 0.2825 0.043 Uiso 1 1 calc R
C1 C 0.6163(4) 0.3394(2) 0.15169(15) 0.0377(8) Uani 1 1 d .
O1 O 0.5536(4) -0.0699(2) 0.12587(13) 0.0694(9) Uani 1 1 d .
O2 O 0.8681(4) 0.3196(2) 0.10735(13) 0.0641(8) Uani 1 1 d .
C2 C 0.7631(4) 0.2759(3) 0.13334(15) 0.0409(9) Uani 1 1 d .
O3 O 0.4906(3) 0.21498(18) 0.22102(11) 0.0511(7) Uani 1 1 d .
C3 C 0.7673(5) 0.1611(3) 0.14417(17) 0.0479(10) Uani 1 1 d .
H3A H 0.6614 0.1363 0.1504 0.057 Uiso 1 1 calc R
H3B H 0.8256 0.1475 0.1809 0.057 Uiso 1 1 calc R
C4 C 0.8403(5) 0.1001(3) 0.09275(18) 0.0546(11) Uani 1 1 d .
H4A H 0.9525 0.1106 0.0936 0.065 Uiso 1 1 calc R
H4B H 0.8018 0.1276 0.0547 0.065 Uiso 1 1 calc R
C5 C 0.8068(5) -0.0162(3) 0.09513(18) 0.0549(11) Uani 1 1 d .
H5A H 0.8334 -0.0407 0.1358 0.066 Uiso 1 1 calc R
C6 C 0.6342(5) -0.0374(3) 0.08512(17) 0.0518(10) Uani 1 1 d .
C7 C 0.5597(5) -0.0235(3) 0.02324(17) 0.0548(11) Uani 1 1 d .
H7A H 0.6386 0.0035 -0.0048 0.066 Uiso 1 1 calc R
C8 C 0.4230(5) 0.0540(3) 0.0262(2) 0.0580(11) Uani 1 1 d .
H8A H 0.3661 0.0515 -0.0117 0.070 Uiso 1 1 calc R
H8B H 0.3521 0.0326 0.0581 0.070 Uiso 1 1 calc R
C9 C 0.4734(5) 0.1638(3) 0.03773(17) 0.0516(10) Uani 1 1 d .
H9A H 0.5339 0.1957 0.0081 0.062 Uiso 1 1 calc R
C10 C 0.4400(4) 0.2190(3) 0.08579(17) 0.0468(9) Uani 1 1 d .
H10A H 0.3765 0.1889 0.1151 0.056 Uiso 1 1 calc R
C11 C 0.4979(4) 0.3277(2) 0.09636(16) 0.0407(8) Uani 1 1 d .
H11A H 0.5549 0.3485 0.0599 0.049 Uiso 1 1 calc R
C12 C 0.3696(5) 0.4064(3) 0.10534(16) 0.0455(9) Uani 1 1 d .
H12A H 0.2656 0.3855 0.1043 0.055 Uiso 1 1 calc R
C13 C 0.4055(4) 0.5052(3) 0.11471(16) 0.0460(9) Uani 1 1 d .
C14 C 0.5781(4) 0.5295(3) 0.11699(16) 0.0423(9) Uani 1 1 d .
H14A H 0.6204 0.5106 0.0773 0.051 Uiso 1 1 calc R
C15 C 0.6547(4) 0.4555(2) 0.16281(15) 0.0368(8) Uani 1 1 d .
H15A H 0.7682 0.4645 0.1604 0.044 Uiso 1 1 calc R
C16 C 0.6019(4) 0.4794(3) 0.22850(15) 0.0362(8) Uani 1 1 d .
H16A H 0.5204 0.5330 0.2271 0.043 Uiso 1 1 calc R
C17 C 0.5399(4) 0.3024(3) 0.21041(15) 0.0366(8) Uani 1 1 d .
C18 C 0.9084(6) -0.0767(3) 0.0500(2) 0.0736(14) Uani 1 1 d .
H18A H 0.8850 -0.1497 0.0528 0.110 Uiso 1 1 calc R
H18B H 1.0167 -0.0656 0.0593 0.110 Uiso 1 1 calc R
H18C H 0.8871 -0.0528 0.0097 0.110 Uiso 1 1 calc R
C19 C 0.5028(7) -0.1287(3) 0.0002(2) 0.0776(15) Uani 1 1 d .
H19A H 0.5892 -0.1763 -0.0019 0.116 Uiso 1 1 calc R
H19B H 0.4580 -0.1204 -0.0393 0.116 Uiso 1 1 calc R
H19C H 0.4253 -0.1558 0.0273 0.116 Uiso 1 1 calc R
C20 C 0.2860(5) 0.5889(3) 0.1258(2) 0.0627(12) Uani 1 1 d .
H20A H 0.1831 0.5595 0.1230 0.094 Uiso 1 1 calc R
H20B H 0.2975 0.6428 0.0961 0.094 Uiso 1 1 calc R
H20C H 0.3009 0.6177 0.1654 0.094 Uiso 1 1 calc R
C21 C 0.6225(6) 0.6432(3) 0.1275(2) 0.0620(12) Uani 1 1 d .
H21A H 0.5721 0.6862 0.0978 0.093 Uiso 1 1 calc R
H21B H 0.7337 0.6509 0.1240 0.093 Uiso 1 1 calc R
H21C H 0.5898 0.6641 0.1672 0.093 Uiso 1 1 calc R
C22 C 0.7296(4) 0.5156(3) 0.27201(17) 0.0408(8) Uani 1 1 d .
H22A H 0.7654 0.5841 0.2597 0.049 Uiso 1 1 calc R
H22B H 0.6855 0.5219 0.3122 0.049 Uiso 1 1 calc R
C23 C 0.8678(4) 0.4428(3) 0.27445(16) 0.0379(8) Uani 1 1 d .
C24 C 0.8640(5) 0.3520(3) 0.30707(19) 0.0537(11) Uani 1 1 d .
H24A H 0.7769 0.3363 0.3305 0.064 Uiso 1 1 calc R
C25 C 0.9898(5) 0.2833(3) 0.3053(2) 0.0723(14) Uani 1 1 d .
H25A H 0.9859 0.2213 0.3270 0.087 Uiso 1 1 calc R
C26 C 1.1199(5) 0.3071(3) 0.2714(2) 0.0663(13) Uani 1 1 d .
H26A H 1.2031 0.2606 0.2695 0.080 Uiso 1 1 calc R
C27 C 1.1263(5) 0.3986(4) 0.2408(2) 0.0631(12) Uani 1 1 d .
H27A H 1.2154 0.4158 0.2189 0.076 Uiso 1 1 calc R
C28 C 1.0020(5) 0.4657(3) 0.24196(18) 0.0518(10) Uani 1 1 d .
H28A H 1.0077 0.5279 0.2205 0.062 Uiso 1 1 calc R

loop_
_atom_site_aniso_label
_atom_site_aniso_U_11
_atom_site_aniso_U_22
_atom_site_aniso_U_33
_atom_site_aniso_U_23
_atom_site_aniso_U_13
_atom_site_aniso_U_12
N 0.0345(16) 0.0424(16) 0.0316(16) -0.0049(13) 0.0071(13) -0.0024(13)
C1 0.043(2) 0.0380(18) 0.0319(19) -0.0016(15) 0.0018(17) 0.0040(16)
O1 0.090(2) 0.0739(19) 0.0441(17) 0.0104(15) 0.0144(17) 0.0052(17)
O2 0.0578(17) 0.0529(16) 0.082(2) 0.0002(15) 0.0343(17) 0.0045(14)
C2 0.045(2) 0.045(2) 0.033(2) -0.0014(17) 0.0031(18) 0.0051(18)
O3 0.0607(16) 0.0413(14) 0.0512(16) 0.0019(12) 0.0140(14) -0.0060(13)
C3 0.054(2) 0.046(2) 0.043(2) -0.0008(17) -0.0007(19) 0.0044(19)
C4 0.057(3) 0.052(2) 0.054(3) -0.0057(19) 0.004(2) 0.013(2)
C5 0.074(3) 0.049(2) 0.042(2) -0.0016(18) 0.006(2) 0.018(2)
C6 0.087(3) 0.0347(19) 0.034(2) 0.0022(17) 0.012(2) 0.012(2)
C7 0.080(3) 0.046(2) 0.038(2) -0.0078(18) 0.005(2) -0.003(2)
C8 0.076(3) 0.049(2) 0.049(2) -0.0074(19) -0.015(2) -0.002(2)
C9 0.066(3) 0.045(2) 0.044(2) -0.0015(18) -0.016(2) 0.005(2)
C10 0.052(2) 0.047(2) 0.042(2) 0.0001(18) -0.0058(18) -0.0037(18)
C11 0.046(2) 0.0402(18) 0.036(2) 0.0000(15) -0.0032(17) 0.0042(17)
C12 0.042(2) 0.053(2) 0.042(2) -0.0011(17) -0.0064(18) 0.0064(18)
C13 0.052(2) 0.047(2) 0.040(2) 0.0001(17) -0.0064(18) 0.0150(18)
C14 0.056(2) 0.0375(18) 0.034(2) 0.0055(16) 0.0043(17) 0.0049(17)
C15 0.0305(18) 0.0409(19) 0.039(2) 0.0000(15) 0.0019(16) -0.0013(15)
C16 0.0336(18) 0.0337(17) 0.041(2) -0.0050(15) 0.0020(16) 0.0075(15)
C17 0.0290(17) 0.041(2) 0.040(2) 0.0014(16) -0.0014(16) 0.0022(16)
C18 0.094(4) 0.066(3) 0.061(3) -0.010(2) 0.006(3) 0.030(3)
C19 0.118(4) 0.052(2) 0.063(3) -0.014(2) 0.009(3) -0.015(3)
C20 0.060(3) 0.064(3) 0.064(3) 0.002(2) -0.007(2) 0.022(2)
C21 0.080(3) 0.043(2) 0.062(3) 0.003(2) 0.001(3) -0.001(2)
C22 0.0387(19) 0.0367(18) 0.047(2) -0.0081(16) -0.0021(17) 0.0016(15)
C23 0.0329(18) 0.0384(18) 0.042(2) -0.0065(16) -0.0069(17) -0.0025(15)
C24 0.038(2) 0.051(2) 0.072(3) 0.014(2) -0.004(2) -0.0077(18)
C25 0.062(3) 0.043(2) 0.112(4) 0.014(2) -0.020(3) 0.000(2)
C26 0.039(2) 0.064(3) 0.096(4) -0.023(3) -0.012(2) 0.015(2)
C27 0.040(2) 0.083(3) 0.067(3) -0.002(3) 0.002(2) 0.011(2)
C28 0.039(2) 0.063(2) 0.053(2) 0.0112(19) -0.0015(18) 0.0013(19)

loop_
_atom_type_symbol
_atom_type_description
_atom_type_scat_dispersion_real
_atom_type_scat_dispersion_imag
_atom_type_scat_source
C C 0.0033 0.0016 'International Tables Vol C Tables 4.2.6.8 and 6.1.1.4'
H H 0.0000 0.0000 'International Tables Vol C Tables 4.2.6.8 and 6.1.1.4'
N N 0.0061 0.0033 'International Tables Vol C Tables 4.2.6.8 and 6.1.1.4'
O O 0.0106 0.0060 'International Tables Vol C Tables 4.2.6.8 and 6.1.1.4'

loop_
_geom_angle_atom_site_label_1
_geom_angle_atom_site_label_2
_geom_angle_atom_site_label_3
_geom_angle
C17 N C16 117.4(3)
C17 N H0A 121.3
C16 N H0A 121.3
C17 C1 C15 104.8(3)
C17 C1 C2 113.9(3)
C15 C1 C2 112.0(3)
C17 C1 C11 110.5(3)
C15 C1 C11 110.3(3)
C2 C1 C11 105.4(3)
O2 C2 C3 121.2(3)
O2 C2 C1 119.0(3)
C3 C2 C1 119.7(3)
C2 C3 C4 113.5(3)
C2 C3 H3A 108.9
C4 C3 H3A 108.9
C2 C3 H3B 108.9
C4 C3 H3B 108.9
H3A C3 H3B 107.7
C3 C4 C5 113.7(3)
C3 C4 H4A 108.8
C5 C4 H4A 108.8
C3 C4 H4B 108.8
C5 C4 H4B 108.8
H4A C4 H4B 107.7
C6 C5 C4 110.8(3)
C6 C5 C18 111.5(4)
C4 C5 C18 111.5(4)
C6 C5 H5A 107.6
C4 C5 H5A 107.6
C18 C5 H5A 107.6
O1 C6 C5 120.6(4)
O1 C6 C7 118.2(4)
C5 C6 C7 121.2(4)
C6 C7 C19 109.3(3)
C6 C7 C8 110.9(3)
C19 C7 C8 110.1(4)
C6 C7 H7A 108.8
C19 C7 H7A 108.8
C8 C7 H7A 108.8
C9 C8 C7 113.4(3)
C9 C8 H8A 108.9
C7 C8 H8A 108.9
C9 C8 H8B 108.9
C7 C8 H8B 108.9
H8A C8 H8B 107.7
C10 C9 C8 125.8(4)
C10 C9 H9A 117.1
C8 C9 H9A 117.1
C9 C10 C11 123.9(4)
C9 C10 H10A 118.1
C11 C10 H10A 118.1
C10 C11 C12 113.8(3)
C10 C11 C1 114.6(3)
C12 C11 C1 107.4(3)
C10 C11 H11A 106.8
C12 C11 H11A 106.8
C1 C11 H11A 106.8
C13 C12 C11 119.6(4)
C13 C12 H12A 120.2
C11 C12 H12A 120.2
C12 C13 C20 123.5(4)
C12 C13 C14 115.5(3)
C20 C13 C14 120.9(3)
C13 C14 C21 116.5(3)
C13 C14 C15 108.2(3)
C21 C14 C15 112.6(3)
C13 C14 H14A 106.3
C21 C14 H14A 106.3
C15 C14 H14A 106.3
C14 C15 C1 113.6(3)
C14 C15 C16 111.8(3)
C1 C15 C16 106.1(3)
C14 C15 H15A 108.4
C1 C15 H15A 108.4
C16 C15 H15A 108.4
N C16 C22 111.8(3)
N C16 C15 103.2(3)
C22 C16 C15 116.2(3)
N C16 H16A 108.5
C22 C16 H16A 108.5
C15 C16 H16A 108.5
O3 C17 N 125.1(3)
O3 C17 C1 126.6(3)
N C17 C1 108.3(3)
C5 C18 H18A 109.5
C5 C18 H18B 109.5
H18A C18 H18B 109.5
C5 C18 H18C 109.5
H18A C18 H18C 109.5
H18B C18 H18C 109.5
C7 C19 H19A 109.5
C7 C19 H19B 109.5
H19A C19 H19B 109.5
C7 C19 H19C 109.5
H19A C19 H19C 109.5
H19B C19 H19C 109.5
C13 C20 H20A 109.5
C13 C20 H20B 109.5
H20A C20 H20B 109.5
C13 C20 H20C 109.5
H20A C20 H20C 109.5
H20B C20 H20C 109.5
C14 C21 H21A 109.5
C14 C21 H21B 109.5
H21A C21 H21B 109.5
C14 C21 H21C 109.5
H21A C21 H21C 109.5
H21B C21 H21C 109.5
C23 C22 C16 113.3(3)
C23 C22 H22A 108.9
C16 C22 H22A 108.9
C23 C22 H22B 108.9
C16 C22 H22B 108.9
H22A C22 H22B 107.7
C24 C23 C28 118.3(3)
C24 C23 C22 121.8(3)
C28 C23 C22 120.0(3)
C23 C24 C25 120.3(4)
C23 C24 H24A 119.8
C25 C24 H24A 119.8
C26 C25 C24 120.1(4)
C26 C25 H25A 120.0
C24 C25 H25A 120.0
C27 C26 C25 119.7(4)
C27 C26 H26A 120.1
C25 C26 H26A 120.1
C26 C27 C28 120.3(4)
C26 C27 H27A 119.9
C28 C27 H27A 119.9
C27 C28 C23 121.3(4)
C27 C28 H28A 119.3
C23 C28 H28A 119.3

loop_
_geom_bond_atom_site_label_1
_geom_bond_atom_site_label_2
_geom_bond_distance
N C17 1.324(4)
N C16 1.446(4)
N H0A 0.8600
C1 C17 1.529(5)
C1 C15 1.546(4)
C1 C2 1.552(5)
C1 C11 1.596(5)
O1 C6 1.209(5)
O2 C2 1.205(4)
C2 C3 1.493(5)
O3 C17 1.221(4)
C3 C4 1.515(5)
C3 H3A 0.9700
C3 H3B 0.9700
C4 C5 1.521(6)
C4 H4A 0.9700
C4 H4B 0.9700
C5 C6 1.519(6)
C5 C18 1.535(5)
C5 H5A 0.9800
C6 C7 1.520(6)
C7 C19 1.523(5)
C7 C8 1.538(6)
C7 H7A 0.9800
C8 C9 1.496(5)
C8 H8A 0.9700
C8 H8B 0.9700
C9 C10 1.309(5)
C9 H9A 0.9300
C10 C11 1.500(5)
C10 H10A 0.9300
C11 C12 1.505(5)
C11 H11A 0.9800
C12 C13 1.321(5)
C12 H12A 0.9300
C13 C20 1.504(5)
C13 C14 1.511(5)
C14 C21 1.526(5)
C14 C15 1.536(5)
C14 H14A 0.9800
C15 C16 1.552(5)
C15 H15A 0.9800
C16 C22 1.529(5)
C16 H16A 0.9800
C18 H18A 0.9600
C18 H18B 0.9600
C18 H18C 0.9600
C19 H19A 0.9600
C19 H19B 0.9600
C19 H19C 0.9600
C20 H20A 0.9600
C20 H20B 0.9600
C20 H20C 0.9600
C21 H21A 0.9600
C21 H21B 0.9600
C21 H21C 0.9600
C22 C23 1.509(5)
C22 H22A 0.9700
C22 H22B 0.9700
C23 C24 1.370(5)
C23 C28 1.387(5)
C24 C25 1.393(6)
C24 H24A 0.9300
C25 C26 1.377(6)
C25 H25A 0.9300
C26 C27 1.356(6)
C26 H26A 0.9300
C27 C28 1.369(6)
C27 H27A 0.9300
C28 H28A 0.9300

loop_
_geom_torsion_atom_site_label_1
_geom_torsion_atom_site_label_2
_geom_torsion_atom_site_label_3
_geom_torsion_atom_site_label_4
_geom_torsion
C17 C1 C2 O2 -147.1(3)
C15 C1 C2 O2 -28.4(5)
C11 C1 C2 O2 91.6(4)
C17 C1 C2 C3 37.2(4)
C15 C1 C2 C3 155.9(3)
C11 C1 C2 C3 -84.2(4)
O2 C2 C3 C4 -36.3(5)
C1 C2 C3 C4 139.3(3)
C2 C3 C4 C5 -164.5(3)
C3 C4 C5 C6 66.4(4)
C3 C4 C5 C18 -168.8(4)
C4 C5 C6 O1 -111.3(4)
C18 C5 C6 O1 123.9(4)
C4 C5 C6 C7 71.7(4)
C18 C5 C6 C7 -53.1(5)
O1 C6 C7 C19 -61.6(5)
C5 C6 C7 C19 115.5(4)
O1 C6 C7 C8 60.0(4)
C5 C6 C7 C8 -122.9(4)
C6 C7 C8 C9 69.1(5)
C19 C7 C8 C9 -169.7(3)
C7 C8 C9 C10 -115.4(5)
C8 C9 C10 C11 177.8(3)
C9 C10 C11 C12 122.2(4)
C9 C10 C11 C1 -113.6(4)
C17 C1 C11 C10 -58.6(4)
C15 C1 C11 C10 -174.0(3)
C2 C1 C11 C10 64.9(4)
C17 C1 C11 C12 68.9(3)
C15 C1 C11 C12 -46.5(4)
C2 C1 C11 C12 -167.6(3)
C10 C11 C12 C13 -179.6(3)
C1 C11 C12 C13 52.4(4)
C11 C12 C13 C20 -178.3(3)
C11 C12 C13 C14 -1.4(5)
C12 C13 C14 C21 179.7(3)
C20 C13 C14 C21 -3.3(5)
C12 C13 C14 C15 -52.2(4)
C20 C13 C14 C15 124.7(3)
C13 C14 C15 C1 51.9(4)
C21 C14 C15 C1 -177.9(3)
C13 C14 C15 C16 -68.1(4)
C21 C14 C15 C16 62.1(4)
C17 C1 C15 C14 -121.9(3)
C2 C1 C15 C14 114.2(3)
C11 C1 C15 C14 -2.9(4)
C17 C1 C15 C16 1.4(3)
C2 C1 C15 C16 -122.6(3)
C11 C1 C15 C16 120.3(3)
C17 N C16 C22 -120.8(3)
C17 N C16 C15 4.7(4)
C14 C15 C16 N 121.0(3)
C1 C15 C16 N -3.3(3)
C14 C15 C16 C22 -116.3(3)
C1 C15 C16 C22 119.3(3)
C16 N C17 O3 177.7(3)
C16 N C17 C1 -4.0(4)
C15 C1 C17 O3 179.6(3)
C2 C1 C17 O3 -57.6(4)
C11 C1 C17 O3 60.8(4)
C15 C1 C17 N 1.3(3)
C2 C1 C17 N 124.1(3)
C11 C1 C17 N -117.5(3)
N C16 C22 C23 64.7(4)
C15 C16 C22 C23 -53.4(4)
C16 C22 C23 C24 -78.8(4)
C16 C22 C23 C28 99.7(4)
C28 C23 C24 C25 -2.6(6)
C22 C23 C24 C25 175.9(4)
C23 C24 C25 C26 1.0(7)
C24 C25 C26 C27 1.3(7)
C25 C26 C27 C28 -2.0(7)
C26 C27 C28 C23 0.4(6)
C24 C23 C28 C27 1.9(6)
C22 C23 C28 C27 -176.6(3)
